data_7127954
loop_
_publ_author_name
'Taniguchi, Ryo'
'Noto, Naoki'
'Tanaka, Seiya'
'Takahashi, Keigo'
'Sarkar, Sujan K.'
'Oyama, Ryoko'
'Abe, Manabu'
'Koike, Takashi'
'Akita, Munetaka'

_publ_section_title
;
 Simple generation of various \a-monofluoroalkyl radicals by organic
 photoredox catalysis: modular synthesis of \b-monofluoroketones.
;
_journal_issue 21
_journal_name_full 'Chemical communications (Cambridge, England)'
_journal_page_first 2609
_journal_page_last 2612
_journal_paper_doi 10.1039/d0cc08060h
_journal_volume 57
_journal_year 2021
_chemical_formula_moiety 'C42 H42 N2'
_chemical_formula_sum 'C42 H42 N2'
_chemical_formula_weight 574.77
_space_group_crystal_system monoclinic
_space_group_IT_number 14
_space_group_name_Hall '-P 2yn'
_space_group_name_H-M_alt 'P 1 21/n 1'
_atom_sites_solution_hydrogens geom
_audit_creation_date 2020-02-29
_audit_creation_method
;
Olex2 1.2
(compiled May 18 2018 14:05:52 for OlexSys, GUI svn.r5506)
;
_audit_update_record
;
2020-11-30 deposited with the CCDC.	2021-02-08 downloaded from the CCDC.
;
_cell_angle_alpha 90
_cell_angle_beta 98.606(11)
_cell_angle_gamma 90
_cell_formula_units_Z 4
_cell_length_a 17.060(2)
_cell_length_b 10.1206(8)
_cell_length_c 19.139(2)
_cell_measurement_reflns_used 2503
_cell_measurement_temperature 93
_cell_measurement_theta_max 71.3220
_cell_measurement_theta_min 4.6590
_cell_volume 3267.3(6)
_computing_cell_refinement 'CrysAlisPro 1.171.40.72a (Rigaku OD, 2020)'
_computing_data_collection 'CrysAlisPro 1.171.40.72a (Rigaku OD, 2020)'
_computing_data_reduction 'CrysAlisPro 1.171.40.72a (Rigaku OD, 2020)'
_computing_molecular_graphics 'Olex2 (Dolomanov et al., 2009)'
_computing_publication_material 'Olex2 (Dolomanov et al., 2009)'
_computing_structure_refinement 'ShelXL (Sheldrick, 2015)'
_computing_structure_solution 'ShelXT (Sheldrick, 2015)'
_diffrn_ambient_temperature 93
_diffrn_detector 'Hybrid Pixel Array Detector'
_diffrn_detector_area_resol_mean 10.0000
_diffrn_detector_type HyPix
_diffrn_measured_fraction_theta_full 0.997
_diffrn_measured_fraction_theta_max 0.951
_diffrn_measurement_details
;
List of Runs (angles in degrees, time in seconds):

  # Type    Start    End  Width  t~exp~   \w     \q     \k     \f   Frames
#--------------------------------------------------------------------------
  1  \w     35.00 119.00   0.50    6.00    --   46.20  30.00 -17.00  168
  2  \w    152.00 178.00   0.50   13.00    --  104.61  30.00 -17.00   52
  3  \w     92.00 120.00   0.50   13.00    --  104.61  30.00 -17.00   56
  4  \w     38.00  65.00   0.50   13.00    --  104.61 -61.00 120.00   54
  5  \w     41.00 108.00   0.50   13.00    --  104.61-125.00 150.00  134
  6  \w     34.00  73.00   0.50   13.00    --  104.61 -61.00 -90.00   78
  7  \w     32.00  98.00   0.50   13.00    --  104.61 -94.00-150.00  132
  8  \w     32.00  72.00   0.50   13.00    --  104.61 -61.00-120.00   80
  9  \w     32.00  58.00   0.50   13.00    --  104.61 -61.00-150.00   52
 10  \w    -20.00   5.00   0.50    6.00    --   46.20 -30.00-178.00   50
 11  \w    -29.00   9.00   0.50    6.00    --  -46.20  30.00 -17.00   76
 12  \w    -13.00  27.00   0.50    6.00    --  -46.20  37.00  60.00   80
 13  \w    -39.00  23.00   0.50    6.00    --  -46.20  37.00 120.00  124
 14  \w    -59.00 -31.00   0.50   13.00    -- -102.00  61.00  30.00   56
 15  \w    -60.00 -33.00   0.50   13.00    -- -102.00  61.00   0.00   54
 16  \w    -65.00 -40.00   0.50   13.00    -- -102.00  61.00 -30.00   50
 17  \w    -62.00 -35.00   0.50   13.00    -- -102.00  61.00 -90.00   54
 18  \w    -48.00  10.00   0.50    6.00    --  -46.20  57.00 -90.00  116
 19  \w    -64.00 -29.00   0.50   13.00    -- -102.00  61.00-180.00   70
 20  \w    -98.00 -72.00   0.50    6.00    --  -46.20 -30.00-178.00   52
 21  \w    -61.00 -29.00   0.50   13.00    -- -102.00  61.00 150.00   64
 22  \w    -67.00 -38.00   0.50   13.00    -- -102.00  61.00 120.00   58
 23  \w    -69.00 -34.00   0.50   13.00    -- -102.00  61.00  90.00   70
 24  \w    -66.00 -29.00   0.50   13.00    -- -102.00  61.00  60.00   74
 25  \w   -175.00 -89.00   0.50   13.00    -- -102.00 -30.00-178.00  172
 26  \w   -171.00 -91.00   0.50   13.00    -- -102.00 -45.00  90.00  160
;
_diffrn_measurement_device 'four-circle diffractometer'
_diffrn_measurement_device_type 'XtaLAB Synergy R, DW system, HyPix'
_diffrn_measurement_method '\w scans'
_diffrn_orient_matrix_type 'CrysAlisPro convention (1999,Acta A55,543-557)'
_diffrn_orient_matrix_UB_11 0.0906450000
_diffrn_orient_matrix_UB_12 0.0077439000
_diffrn_orient_matrix_UB_13 0.0208139000
_diffrn_orient_matrix_UB_21 0.0073897000
_diffrn_orient_matrix_UB_22 0.0579232000
_diffrn_orient_matrix_UB_23 -0.0731691000
_diffrn_orient_matrix_UB_31 -0.0080904000
_diffrn_orient_matrix_UB_32 0.1405381000
_diffrn_orient_matrix_UB_33 0.0290787000
_diffrn_radiation_monochromator mirror
_diffrn_radiation_probe x-ray
_diffrn_radiation_type CuK\a
_diffrn_radiation_wavelength 1.54184
_diffrn_reflns_av_R_equivalents 0.1195
_diffrn_reflns_av_unetI/netI 0.1034
_diffrn_reflns_Laue_measured_fraction_full 0.997
_diffrn_reflns_Laue_measured_fraction_max 0.951
_diffrn_reflns_limit_h_max 21
_diffrn_reflns_limit_h_min -21
_diffrn_reflns_limit_k_max 12
_diffrn_reflns_limit_k_min -10
_diffrn_reflns_limit_l_max 24
_diffrn_reflns_limit_l_min -23
_diffrn_reflns_number 22964
_diffrn_reflns_point_group_measured_fraction_full 0.997
_diffrn_reflns_point_group_measured_fraction_max 0.951
_diffrn_reflns_theta_full 67.684
_diffrn_reflns_theta_max 76.360
_diffrn_reflns_theta_min 3.238
_diffrn_source 'Rotating-anode X-ray tube'
_diffrn_source_type 'Rigaku (Cu) X-ray Source'
_exptl_absorpt_coefficient_mu 0.508
_exptl_absorpt_correction_T_max 1.00000
_exptl_absorpt_correction_T_min 0.59168
_exptl_absorpt_correction_type multi-scan
_exptl_absorpt_process_details
;
CrysAlisPro 1.171.40.72a (Rigaku Oxford Diffraction, 2020)
Empirical absorption correction using spherical harmonics,
 implemented in SCALE3 ABSPACK scaling algorithm.
;
_exptl_crystal_colour 'light yellow'
_exptl_crystal_colour_modifier light
_exptl_crystal_colour_primary yellow
_exptl_crystal_density_diffrn 1.169
_exptl_crystal_description needle
_exptl_crystal_F_000 1232
_exptl_crystal_recrystallization_method 'Re-crystallisation from solvent: CH2Cl2/MeOH'
_exptl_crystal_size_max 0.361
_exptl_crystal_size_mid 0.037
_exptl_crystal_size_min 0.026
_refine_diff_density_max 0.522
_refine_diff_density_min -0.343
_refine_diff_density_rms 0.083
_refine_ls_extinction_method none
_refine_ls_goodness_of_fit_ref 1.024
_refine_ls_hydrogen_treatment constr
_refine_ls_matrix_type full
_refine_ls_number_parameters 403
_refine_ls_number_reflns 6521
_refine_ls_number_restraints 0
_refine_ls_restrained_S_all 1.024
_refine_ls_R_factor_all 0.1681
_refine_ls_R_factor_gt 0.0958
_refine_ls_shift/su_max 0.000
_refine_ls_shift/su_mean 0.000
_refine_ls_structure_factor_coef Fsqd
_refine_ls_weighting_details 'w=1/[\s^2^(Fo^2^)+(0.1568P)^2^+1.6104P] where P=(Fo^2^+2Fc^2^)/3'
_refine_ls_weighting_scheme calc
_refine_ls_wR_factor_gt 0.2462
_refine_ls_wR_factor_ref 0.2998
_reflns_Friedel_coverage 0.000
_reflns_number_gt 3390
_reflns_number_total 6521
_reflns_threshold_expression 'I > 2\s(I)'
_cod_data_source_file d0cc08060h2.cif
_cod_data_source_block rt064
_cod_depositor_comments 'Adding full bibliography for 7127952--7127955.cif.'
_cod_original_cell_volume 3267.2(6)
_cod_database_code 7127954
_shelx_shelxl_version_number 2018/3
_shelx_space_group_comment
;
The symmetry employed for this shelxl refinement is uniquely defined
by the following loop, which should always be used as a source of
symmetry information in preference to the above space-group names.
They are only intended as comments.
;
_shelx_estimated_absorpt_t_max 0.987
_shelx_estimated_absorpt_t_min 0.838
_diffrn_oxdiff_digest_frames
;
013933dbeda400d61c54df1cc2f8554e7e000257f8c
;
_reflns_odcompleteness_completeness 99.76
_reflns_odcompleteness_iscentric 1
_reflns_odcompleteness_theta 66.97
_olex2_refinement_description
;
1. Fixed Uiso
 At 1.2 times of:
  All C(H) groups
 At 1.5 times of:
  All C(H,H,H) groups
2.a Aromatic/amide H refined with riding coordinates:
 C21(H21), C35(H35), C19(H19), C22(H22), C12(H12), C16(H16), C18(H18),
 C37(H37), C9(H9), C6(H6), C34(H34), C31(H31), C2(H2), C38(H38), C15(H15),
 C13(H13), C32(H32), C28(H28), C8(H8), C7(H7), C30(H30), C14(H14), C29(H29),
 C3(H3)
2.b Idealised Me refined as rotating group:
 C26(H26A,H26B,H26C), C41(H41A,H41B,H41C), C24(H24A,H24B,H24C), C25(H25A,H25B,
 H25C), C42(H42A,H42B,H42C), C40(H40A,H40B,H40C)
;
_olex2_submission_special_instructions 'No special instructions were received'
_oxdiff_exptl_absorpt_empirical_details
;
Empirical correction (ABSPACK) includes:
- Absorption correction using spherical harmonics
- Frame scaling
;
_oxdiff_exptl_absorpt_empirical_full_max 1.624
_oxdiff_exptl_absorpt_empirical_full_min 0.552

loop_
_space_group_symop_operation_xyz
'x, y, z'
'-x+1/2, y+1/2, -z+1/2'
'-x, -y, -z'
'x-1/2, -y-1/2, z-1/2'

loop_
_atom_site_label
_atom_site_type_symbol
_atom_site_fract_x
_atom_site_fract_y
_atom_site_fract_z
_atom_site_U_iso_or_equiv
_atom_site_adp_type
_atom_site_occupancy
_atom_site_site_symmetry_order
_atom_site_calc_flag
_atom_site_refinement_flags_posn
_atom_site_refinement_flags_adp
_atom_site_refinement_flags_occupancy
_atom_site_disorder_assembly
_atom_site_disorder_group
N1 N 0.7469(2) 0.8096(4) 0.08576(18) 0.0408(9) Uani 1 1 d . . . . .
N2 N 0.6178(2) 0.8196(4) 0.34342(19) 0.0429(9) Uani 1 1 d . . . . .
C20 C 0.9978(3) 0.8552(4) 0.1257(2) 0.0377(10) Uani 1 1 d . . . . .
C36 C 0.8003(3) 0.8535(4) 0.5202(2) 0.0374(10) Uani 1 1 d . . . . .
C33 C 0.6764(3) 0.8295(4) 0.4047(2) 0.0380(10) Uani 1 1 d . . . . .
C17 C 0.8306(3) 0.8242(4) 0.0955(2) 0.0391(10) Uani 1 1 d . . . . .
C21 C 0.9503(3) 0.9438(4) 0.0829(2) 0.0395(10) Uani 1 1 d . . . . .
H21 H 0.974868 1.016332 0.063339 0.047 Uiso 1 1 calc R . . . .
C1 C 0.7115(3) 0.8101(4) 0.1496(2) 0.0382(10) Uani 1 1 d . . . . .
C27 C 0.5373(3) 0.8467(4) 0.3443(2) 0.0378(10) Uani 1 1 d . . . . .
C35 C 0.7370(3) 0.9435(4) 0.5093(2) 0.0404(10) Uani 1 1 d . . . . .
H35 H 0.735986 1.014027 0.541918 0.048 Uiso 1 1 calc R . . . .
C23 C 1.0874(3) 0.8720(4) 0.1425(2) 0.0421(11) Uani 1 1 d . . . . .
C19 C 0.9590(3) 0.7471(4) 0.1516(2) 0.0430(11) Uani 1 1 d . . . . .
H19 H 0.989108 0.682505 0.179919 0.052 Uiso 1 1 calc R . . . .
C22 C 0.8681(3) 0.9307(4) 0.0676(2) 0.0412(10) Uani 1 1 d . . . . .
H22 H 0.837694 0.993746 0.038354 0.049 Uiso 1 1 calc R . . . .
C11 C 0.6984(3) 0.8355(4) 0.0201(2) 0.0401(10) Uani 1 1 d . . . . .
C5 C 0.6324(3) 0.7033(4) 0.2314(2) 0.0374(10) Uani 1 1 d . . . . .
C39 C 0.8681(3) 0.8727(4) 0.5815(2) 0.0435(11) Uani 1 1 d . . . . .
C12 C 0.7297(3) 0.8243(4) -0.0439(2) 0.0419(10) Uani 1 1 d . . . . .
H12 H 0.783941 0.802624 -0.043331 0.050 Uiso 1 1 calc R . . . .
C16 C 0.6187(3) 0.8664(4) 0.0169(2) 0.0430(10) Uani 1 1 d . . . . .
H16 H 0.596538 0.874161 0.059390 0.052 Uiso 1 1 calc R . . . .
C18 C 0.8781(3) 0.7338(4) 0.1366(2) 0.0427(11) Uani 1 1 d . . . . .
H18 H 0.853735 0.659746 0.155038 0.051 Uiso 1 1 calc R . . . .
C37 C 0.7987(3) 0.7499(4) 0.4715(2) 0.0436(11) Uani 1 1 d . . . . .
H37 H 0.840122 0.686247 0.476875 0.052 Uiso 1 1 calc R . . . .
C10 C 0.6650(3) 0.7002(4) 0.1664(2) 0.0391(10) Uani 1 1 d . . . . .
C9 C 0.6520(3) 0.5878(4) 0.1230(2) 0.0388(10) Uani 1 1 d . . . . .
H9 H 0.671560 0.586070 0.079086 0.047 Uiso 1 1 calc R . . . .
C6 C 0.5896(3) 0.5926(4) 0.2496(2) 0.0403(10) Uani 1 1 d . . . . .
H6 H 0.566994 0.593996 0.292047 0.048 Uiso 1 1 calc R . . . .
C34 C 0.6761(3) 0.9338(4) 0.4531(2) 0.0396(10) Uani 1 1 d . . . . .
H34 H 0.634411 0.996920 0.447304 0.047 Uiso 1 1 calc R . . . .
C31 C 0.4251(3) 0.8602(5) 0.4073(2) 0.0464(11) Uani 1 1 d . . . . .
H31 H 0.404276 0.853620 0.450487 0.056 Uiso 1 1 calc R . . . .
C2 C 0.7275(3) 0.9132(4) 0.1961(2) 0.0424(11) Uani 1 1 d . . . . .
H2 H 0.760818 0.983351 0.185681 0.051 Uiso 1 1 calc R . . . .
C38 C 0.7374(3) 0.7396(4) 0.4157(2) 0.0426(11) Uani 1 1 d . . . . .
H38 H 0.737465 0.667793 0.383795 0.051 Uiso 1 1 calc R . . . .
C15 C 0.5710(3) 0.8860(5) -0.0476(2) 0.0479(12) Uani 1 1 d . . . . .
H15 H 0.516547 0.907140 -0.048815 0.057 Uiso 1 1 calc R . . . .
C13 C 0.6809(3) 0.8449(4) -0.1074(2) 0.0459(11) Uani 1 1 d . . . . .
H13 H 0.702580 0.838048 -0.150145 0.055 Uiso 1 1 calc R . . . .
C4 C 0.6483(3) 0.8145(4) 0.2768(2) 0.0396(10) Uani 1 1 d . . . . .
C32 C 0.5039(3) 0.8360(4) 0.4067(2) 0.0443(11) Uani 1 1 d . . . . .
H32 H 0.536528 0.811461 0.449356 0.053 Uiso 1 1 calc R . . . .
C28 C 0.4869(3) 0.8825(4) 0.2829(2) 0.0443(11) Uani 1 1 d . . . . .
H28 H 0.507845 0.891111 0.239849 0.053 Uiso 1 1 calc R . . . .
C8 C 0.6115(3) 0.4809(4) 0.1431(2) 0.0432(11) Uani 1 1 d . . . . .
H8 H 0.604728 0.404775 0.113821 0.052 Uiso 1 1 calc R . . . .
C7 C 0.5799(3) 0.4832(4) 0.2073(2) 0.0434(11) Uani 1 1 d . . . . .
H7 H 0.551837 0.408789 0.220959 0.052 Uiso 1 1 calc R . . . .
C30 C 0.3755(3) 0.8938(5) 0.3466(3) 0.0515(12) Uani 1 1 d . . . . .
H30 H 0.320704 0.908590 0.347451 0.062 Uiso 1 1 calc R . . . .
C14 C 0.6022(3) 0.8750(5) -0.1104(2) 0.0475(12) Uani 1 1 d . . . . .
H14 H 0.569584 0.888031 -0.154612 0.057 Uiso 1 1 calc R . . . .
C29 C 0.4071(3) 0.9059(5) 0.2836(3) 0.0471(11) Uani 1 1 d . . . . .
H29 H 0.373764 0.930067 0.241235 0.057 Uiso 1 1 calc R . . . .
C3 C 0.6946(3) 0.9153(5) 0.2592(2) 0.0456(11) Uani 1 1 d . . . . .
H3 H 0.704918 0.988544 0.290229 0.055 Uiso 1 1 calc R . . . .
C26 C 1.1246(3) 0.8038(5) 0.0841(3) 0.0542(13) Uani 1 1 d . . . . .
H26A H 1.109523 0.710298 0.081901 0.081 Uiso 1 1 calc GR . . . .
H26B H 1.182419 0.811367 0.094444 0.081 Uiso 1 1 calc GR . . . .
H26C H 1.105618 0.846080 0.038667 0.081 Uiso 1 1 calc GR . . . .
C41 C 0.9337(3) 0.7734(5) 0.5822(3) 0.0558(13) Uani 1 1 d . . . . .
H41A H 0.912786 0.684346 0.587300 0.084 Uiso 1 1 calc GR . . . .
H41B H 0.975592 0.792008 0.621882 0.084 Uiso 1 1 calc GR . . . .
H41C H 0.955634 0.779132 0.537758 0.084 Uiso 1 1 calc GR . . . .
C24 C 1.1222(3) 0.8127(5) 0.2138(3) 0.0533(13) Uani 1 1 d . . . . .
H24A H 1.094349 0.848678 0.250811 0.080 Uiso 1 1 calc GR . . . .
H24B H 1.178673 0.834964 0.224428 0.080 Uiso 1 1 calc GR . . . .
H24C H 1.116036 0.716445 0.212026 0.080 Uiso 1 1 calc GR . . . .
C25 C 1.1113(3) 1.0189(5) 0.1432(3) 0.0557(13) Uani 1 1 d . . . . .
H25A H 1.095949 1.056681 0.095982 0.084 Uiso 1 1 calc GR . . . .
H25B H 1.168856 1.026689 0.156809 0.084 Uiso 1 1 calc GR . . . .
H25C H 1.084444 1.066838 0.177273 0.084 Uiso 1 1 calc GR . . . .
C42 C 0.9037(4) 1.0117(5) 0.5753(3) 0.0603(14) Uani 1 1 d . . . . .
H42A H 0.927672 1.016980 0.531985 0.090 Uiso 1 1 calc GR . . . .
H42B H 0.944300 1.028239 0.616310 0.090 Uiso 1 1 calc GR . . . .
H42C H 0.861673 1.078161 0.573795 0.090 Uiso 1 1 calc GR . . . .
C40 C 0.8356(4) 0.8656(7) 0.6522(3) 0.0664(16) Uani 1 1 d . . . . .
H40A H 0.795230 0.934100 0.653388 0.100 Uiso 1 1 calc GR . . . .
H40B H 0.878981 0.879611 0.691267 0.100 Uiso 1 1 calc GR . . . .
H40C H 0.811917 0.778463 0.657073 0.100 Uiso 1 1 calc GR . . . .

loop_
_atom_site_aniso_label
_atom_site_aniso_U_11
_atom_site_aniso_U_22
_atom_site_aniso_U_33
_atom_site_aniso_U_23
_atom_site_aniso_U_13
_atom_site_aniso_U_12
N1 0.046(2) 0.047(2) 0.0322(19) 0.0007(15) 0.0163(16) -0.0045(17)
N2 0.046(2) 0.048(2) 0.038(2) -0.0051(16) 0.0179(17) -0.0028(17)
C20 0.055(3) 0.030(2) 0.031(2) -0.0063(17) 0.0179(19) 0.0021(19)
C36 0.050(3) 0.031(2) 0.035(2) -0.0005(17) 0.0182(19) -0.0033(19)
C33 0.048(3) 0.039(2) 0.030(2) -0.0027(17) 0.0142(18) -0.006(2)
C17 0.048(3) 0.034(2) 0.037(2) -0.0063(18) 0.0131(19) -0.0010(19)
C21 0.058(3) 0.030(2) 0.034(2) 0.0003(17) 0.017(2) -0.0051(19)
C1 0.051(3) 0.034(2) 0.033(2) -0.0001(17) 0.0182(19) 0.0018(19)
C27 0.044(3) 0.032(2) 0.038(2) -0.0020(18) 0.0091(19) -0.0017(18)
C35 0.054(3) 0.037(2) 0.034(2) -0.0021(18) 0.020(2) -0.001(2)
C23 0.051(3) 0.039(2) 0.040(2) -0.0030(19) 0.020(2) 0.001(2)
C19 0.054(3) 0.033(2) 0.044(2) 0.0042(19) 0.015(2) 0.003(2)
C22 0.056(3) 0.031(2) 0.040(2) -0.0021(18) 0.018(2) 0.000(2)
C11 0.052(3) 0.031(2) 0.040(2) 0.0025(18) 0.017(2) -0.0068(19)
C5 0.043(3) 0.040(2) 0.032(2) 0.0001(17) 0.0152(18) 0.0009(18)
C39 0.054(3) 0.040(2) 0.038(2) -0.0005(19) 0.013(2) 0.001(2)
C12 0.056(3) 0.037(2) 0.038(2) -0.0014(18) 0.022(2) -0.004(2)
C16 0.051(3) 0.039(2) 0.041(2) 0.0015(19) 0.014(2) -0.001(2)
C18 0.057(3) 0.034(2) 0.039(2) 0.0026(18) 0.015(2) -0.007(2)
C37 0.052(3) 0.038(2) 0.046(3) -0.002(2) 0.023(2) 0.002(2)
C10 0.046(3) 0.040(2) 0.034(2) -0.0017(18) 0.0162(19) -0.0001(19)
C9 0.048(3) 0.037(2) 0.035(2) -0.0017(18) 0.0169(19) 0.0017(19)
C6 0.051(3) 0.040(2) 0.033(2) 0.0043(18) 0.0147(19) -0.001(2)
C34 0.046(3) 0.036(2) 0.039(2) 0.0031(18) 0.014(2) -0.0026(19)
C31 0.053(3) 0.045(3) 0.044(3) -0.003(2) 0.018(2) -0.001(2)
C2 0.051(3) 0.037(2) 0.043(2) 0.0011(19) 0.019(2) -0.006(2)
C38 0.053(3) 0.040(2) 0.036(2) -0.0071(19) 0.013(2) -0.001(2)
C15 0.056(3) 0.047(3) 0.044(3) 0.008(2) 0.015(2) -0.001(2)
C13 0.064(3) 0.040(2) 0.037(2) -0.0016(19) 0.018(2) -0.004(2)
C4 0.048(3) 0.040(2) 0.034(2) -0.0017(18) 0.0172(19) 0.0014(19)
C32 0.059(3) 0.037(2) 0.041(2) 0.0006(19) 0.021(2) -0.002(2)
C28 0.055(3) 0.040(2) 0.041(2) -0.0049(19) 0.017(2) 0.000(2)
C8 0.056(3) 0.033(2) 0.043(3) -0.0006(19) 0.018(2) 0.001(2)
C7 0.058(3) 0.035(2) 0.043(3) 0.0087(19) 0.024(2) 0.001(2)
C30 0.048(3) 0.053(3) 0.057(3) -0.014(2) 0.019(2) 0.005(2)
C14 0.062(3) 0.043(3) 0.040(2) 0.003(2) 0.014(2) -0.005(2)
C29 0.053(3) 0.047(3) 0.043(2) -0.002(2) 0.013(2) 0.006(2)
C3 0.059(3) 0.042(2) 0.039(2) -0.0037(19) 0.017(2) 0.001(2)
C26 0.066(3) 0.058(3) 0.044(3) -0.006(2) 0.026(2) 0.000(3)
C41 0.058(3) 0.054(3) 0.054(3) -0.005(2) 0.006(2) 0.002(2)
C24 0.060(3) 0.056(3) 0.046(3) 0.008(2) 0.013(2) -0.005(2)
C25 0.059(3) 0.048(3) 0.063(3) -0.003(2) 0.016(3) -0.005(2)
C42 0.068(4) 0.044(3) 0.064(3) -0.003(2) -0.004(3) -0.002(3)
C40 0.069(4) 0.095(4) 0.038(3) 0.003(3) 0.016(2) 0.012(3)

loop_
_atom_type_symbol
_atom_type_description
_atom_type_scat_dispersion_real
_atom_type_scat_dispersion_imag
_atom_type_scat_source
C C 0.0181 0.0091 'International Tables Vol C Tables 4.2.6.8 and 6.1.1.4'
H H 0.0000 0.0000 'International Tables Vol C Tables 4.2.6.8 and 6.1.1.4'
N N 0.0311 0.0180 'International Tables Vol C Tables 4.2.6.8 and 6.1.1.4'

loop_
_geom_angle_atom_site_label_1
_geom_angle_atom_site_label_2
_geom_angle_atom_site_label_3
_geom_angle
_geom_angle_site_symmetry_1
_geom_angle_site_symmetry_3
_geom_angle_publ_flag
C17 N1 C1 115.4(4) . . ?
C17 N1 C11 122.5(3) . . ?
C11 N1 C1 119.1(4) . . ?
C33 N2 C4 115.2(4) . . ?
C27 N2 C33 122.9(3) . . ?
C27 N2 C4 119.9(4) . . ?
C21 C20 C23 122.0(4) . . ?
C21 C20 C19 116.5(4) . . ?
C19 C20 C23 121.5(4) . . ?
C35 C36 C39 120.5(4) . . ?
C37 C36 C35 116.7(4) . . ?
C37 C36 C39 122.8(4) . . ?
C34 C33 N2 121.5(4) . . ?
C38 C33 N2 120.1(4) . . ?
C38 C33 C34 118.3(4) . . ?
C22 C17 N1 122.6(4) . . ?
C18 C17 N1 119.8(4) . . ?
C18 C17 C22 117.6(4) . . ?
C20 C21 C22 122.8(4) . . ?
C10 C1 N1 120.4(4) . . ?
C2 C1 N1 119.0(4) . . ?
C2 C1 C10 120.5(4) . . ?
C32 C27 N2 121.2(4) . . ?
C28 C27 N2 121.4(4) . . ?
C28 C27 C32 117.3(4) . . ?
C34 C35 C36 122.8(4) . . ?
C20 C23 C26 108.0(4) . . ?
C20 C23 C24 112.8(4) . . ?
C20 C23 C25 111.5(4) . . ?
C26 C23 C24 109.1(4) . . ?
C26 C23 C25 107.7(4) . . ?
C24 C23 C25 107.7(4) . . ?
C18 C19 C20 120.9(4) . . ?
C21 C22 C17 119.7(4) . . ?
C12 C11 N1 120.5(4) . . ?
C16 C11 N1 121.2(4) . . ?
C16 C11 C12 118.3(4) . . ?
C6 C5 C10 118.6(4) . . ?
C6 C5 C4 122.4(4) . . ?
C4 C5 C10 118.9(4) . . ?
C36 C39 C42 108.5(4) . . ?
C36 C39 C40 109.7(4) . . ?
C41 C39 C36 113.4(4) . . ?
C41 C39 C42 108.0(4) . . ?
C41 C39 C40 109.1(4) . . ?
C40 C39 C42 107.9(4) . . ?
C13 C12 C11 119.7(4) . . ?
C15 C16 C11 120.8(4) . . ?
C19 C18 C17 122.5(4) . . ?
C38 C37 C36 120.5(4) . . ?
C1 C10 C5 118.5(4) . . ?
C9 C10 C1 122.6(4) . . ?
C9 C10 C5 118.8(4) . . ?
C8 C9 C10 121.0(4) . . ?
C7 C6 C5 121.2(4) . . ?
C35 C34 C33 119.3(4) . . ?
C32 C31 C30 121.3(4) . . ?
C1 C2 C3 120.2(4) . . ?
C33 C38 C37 122.5(4) . . ?
C16 C15 C14 120.5(5) . . ?
C14 C13 C12 121.9(4) . . ?
C5 C4 N2 120.3(4) . . ?
C3 C4 N2 119.3(4) . . ?
C3 C4 C5 120.3(4) . . ?
C31 C32 C27 121.2(5) . . ?
C29 C28 C27 121.3(4) . . ?
C9 C8 C7 120.4(4) . . ?
C6 C7 C8 120.0(4) . . ?
C31 C30 C29 118.9(5) . . ?
C13 C14 C15 118.8(5) . . ?
C28 C29 C30 120.0(5) . . ?
C4 C3 C2 121.5(4) . . ?

loop_
_geom_bond_atom_site_label_1
_geom_bond_atom_site_label_2
_geom_bond_distance
_geom_bond_site_symmetry_2
_geom_bond_publ_flag
N1 C17 1.418(6) . ?
N1 C1 1.442(5) . ?
N1 C11 1.422(6) . ?
N2 C33 1.427(6) . ?
N2 C27 1.402(6) . ?
N2 C4 1.448(5) . ?
C20 C21 1.389(6) . ?
C20 C23 1.524(7) . ?
C20 C19 1.407(6) . ?
C36 C35 1.404(6) . ?
C36 C39 1.532(7) . ?
C36 C37 1.400(6) . ?
C33 C34 1.405(6) . ?
C33 C38 1.374(6) . ?
C17 C22 1.399(6) . ?
C17 C18 1.386(7) . ?
C21 C22 1.396(7) . ?
C1 C10 1.431(6) . ?
C1 C2 1.372(6) . ?
C27 C32 1.403(6) . ?
C27 C28 1.396(7) . ?
C35 C34 1.383(7) . ?
C23 C26 1.529(6) . ?
C23 C24 1.529(7) . ?
C23 C25 1.541(7) . ?
C19 C18 1.373(7) . ?
C11 C12 1.412(6) . ?
C11 C16 1.388(6) . ?
C5 C10 1.436(5) . ?
C5 C6 1.410(6) . ?
C5 C4 1.423(6) . ?
C39 C41 1.504(7) . ?
C39 C42 1.544(7) . ?
C39 C40 1.539(6) . ?
C12 C13 1.382(7) . ?
C16 C15 1.387(7) . ?
C37 C38 1.382(7) . ?
C10 C9 1.407(6) . ?
C9 C8 1.369(6) . ?
C6 C7 1.367(6) . ?
C31 C32 1.367(7) . ?
C31 C30 1.373(7) . ?
C2 C3 1.405(6) . ?
C15 C14 1.391(6) . ?
C13 C14 1.368(7) . ?
C4 C3 1.363(6) . ?
C28 C29 1.384(7) . ?
C8 C7 1.413(6) . ?
C30 C29 1.398(7) . ?
